data_2018117
loop_
_publ_author_name
'Lim, Hyung-Kyu'
'Choi, Young Sun'
'Hong, Seung-Tae'

_publ_section_title
;
 Magnesium perchlorate anhydrate, Mg(ClO~4~)~2~, from laboratory X-ray
 powder data
;
_journal_coeditor_code SQ3289
_journal_issue 6
_journal_name_full 'Acta Crystallographica Section C'
_journal_page_first i36
_journal_page_last i38
_journal_paper_doi 10.1107/S0108270111015861
_journal_volume 67
_journal_year 2011
_chemical_formula_iupac 'Mg (Cl O4)2'
_chemical_formula_moiety 'Mg 2+, 2(Cl O4 -)'
_chemical_formula_sum 'Cl2 Mg O8'
_chemical_formula_weight 223.20
_chemical_name_systematic
;
Magnesium bis(perchlorate)
;
_space_group_IT_number 14
_symmetry_cell_setting monoclinic
_symmetry_space_group_name_Hall '-P 2ybc'
_symmetry_space_group_name_H-M 'P 1 21/c 1'
_cell_angle_alpha 90.0
_cell_angle_beta 118.7704(11)
_cell_angle_gamma 90.0
_cell_formula_units_Z 2
_cell_length_a 4.85705(10)
_cell_length_b 8.41719(16)
_cell_length_c 7.87301(16)
_cell_measurement_temperature 296
_cell_volume 282.137(10)
_computing_cell_refinement 'GSAS (Larson & Von Dreele, 2000)'
_computing_data_collection 'COMMANDER (Bruker, 2003)'
_computing_data_reduction 'EVA (Bruker, 2003)'
_computing_molecular_graphics 'ATOMS (Dowty, 2000)'
_computing_publication_material 'GSAS (Larson & Von Dreele, 2000)'
_computing_structure_refinement 'GSAS (Larson & Von Dreele, 2000)'
_computing_structure_solution
;
SHELXS97 (Sheldrick, 2008) and CRYSTALS (Betteridge <i>et al.</i>,
2003)
;
_diffrn_ambient_temperature 296
_diffrn_measurement_device_type 'Bruker D8 Advance'
_diffrn_radiation_monochromator 'Ge 111'
_diffrn_radiation_type 'Cu K\a~1~'
_diffrn_radiation_wavelength 1.5405
_exptl_absorpt_coefficient_mu 11.712
_exptl_crystal_density_diffrn 2.628
_exptl_crystal_F_000 222.58
_pd_block_diffractogram_id 2011-04-06T15:23|MGP|Hyung-Kyu_Lim|Bruker_AXS_D8_Advance_Vario
_pd_char_colour white
_pd_meas_2theta_range_inc 0.01668
_pd_meas_2theta_range_max 129.98903
_pd_meas_2theta_range_min 15.0
_pd_meas_number_of_points 6894
_pd_meas_scan_method step
_pd_phase_name Mg(ClO4)2
_pd_prep_temperature 296
_pd_proc_ls_background_function
;   GSAS Background function number 1 with 18 terms.
 Shifted Chebyshev function of 1st kind
      1:    48.1453     2:   -38.0385     3:    35.2720     4:   -29.0981
      5:    26.3053     6:   -21.8255     7:    18.1473     8:   -13.0811
      9:    9.91226    10:   -7.27175    11:    4.02413    12:  -0.768059
     13:  -0.560606    14:    2.20823    15:   -2.95237    16:    3.09518
     17:   -1.89111    18:    2.06051
;
_pd_proc_ls_peak_cutoff 0.00100
_pd_proc_ls_profile_function
;
CW Profile function number 4 with 21 terms
Pseudovoigt profile coefficients as parameterized in
P. Thompson, D. E. Cox & J. B. Hastings (1987). J. Appl. Cryst. 20,
79--83.
Asymmetry correction of L. W. Finger, D. E. Cox & A. P. Jephcoat
(1994).
J. Appl. Cryst. 27, 892--900.
Microstrain broadening by P. W. Stephens (1999). J. Appl. Cryst. 32,
281--289.
Peak tails are ignored where the intensity is below 0.0010 times the peak
Aniso. broadening axis   0.0   0.0   1.0
;
_pd_proc_ls_prof_R_factor 0.1022
_pd_proc_ls_prof_wR_expected 0.1073
_pd_proc_ls_prof_wR_factor 0.1446
_pd_spec_mounting 'packed powder'
_pd_spec_mount_mode reflection
_pd_spec_shape flat_sheet
_pd_spec_size_axial 20
_pd_spec_size_equat 20
_pd_spec_size_thick 1
_refine_ls_extinction_method none
_refine_ls_goodness_of_fit_all 1.35
_refine_ls_matrix_type full
_refine_ls_number_constraints 0
_refine_ls_number_parameters 32
_refine_ls_number_reflns 481
_refine_ls_number_restraints 0
_refine_ls_shift/su_max 0.04
_refine_ls_shift/su_mean 0.00
_refine_ls_weighting_scheme sigma
_cod_data_source_file sq3289.cif
_cod_data_source_block I
_cod_original_sg_symbol_H-M 'P 21/c'
_cod_database_code 2018117
_cod_database_fobs_code 2018117

loop_
_symmetry_equiv_pos_site_id
_symmetry_equiv_pos_as_xyz
1 +x,+y,+z
2 -x,+y+1/2,-z+1/2
-1 -x,-y,-z
-2 +x,-y+1/2,+z+1/2

loop_
_atom_site_aniso_label
_atom_site_aniso_U_11
_atom_site_aniso_U_22
_atom_site_aniso_U_33
_atom_site_aniso_U_12
_atom_site_aniso_U_13
_atom_site_aniso_U_23
_atom_site_aniso_type_symbol
? ? ? ? ? ? ? ?

loop_
_atom_site_type_symbol
_atom_site_label
_atom_site_fract_x
_atom_site_fract_y
_atom_site_fract_z
_atom_site_U_iso_or_equiv
_atom_site_thermal_displace_type
_atom_site_occupancy
_atom_site_symmetry_multiplicity
Mg Mg1 0.0 0.0 0.0 0.0144(10) Uiso 1.0 2
Cl Cl1 0.3101(5) 0.3330(2) 0.2442(3) 0.0164(4) Uiso 1.0 4
O O1 0.2717(10) 0.1649(5) 0.2119(6) 0.0131(12) Uiso 1.0 4
O O2 0.0640(10) 0.3853(5) 0.2817(7) 0.0220(16) Uiso 1.0 4
O O3 0.6143(9) 0.3493(5) 0.4192(6) 0.0219(15) Uiso 1.0 4
O O4 0.3005(10) 0.4203(5) 0.0882(6) 0.0184(15) Uiso 1.0 4

loop_
_atom_type_symbol
_atom_type_scat_dispersion_real
_atom_type_scat_dispersion_imag
_atom_type_scat_source
Mg 0.000 0.000 International_Tables_Vol_C
Cl 0.000 0.000 International_Tables_Vol_C
O 0.000 0.000 International_Tables_Vol_C

loop_
_geom_angle_atom_site_label_1
_geom_angle_atom_site_label_2
_geom_angle_atom_site_label_3
_geom_angle_site_symmetry_1
_geom_angle_site_symmetry_2
_geom_angle_site_symmetry_3
_geom_angle
_geom_angle_publ_flag
O1 Mg1 O1 1_555 . -1_555 180.0 n
O1 Mg1 O2 1_555 . 2_545 86.43(16) y
O1 Mg1 O2 1_555 . -2_565 93.57(16) n
O1 Mg1 O3 1_555 . 2_645 91.78(17) y
O1 Mg1 O3 1_555 . -2_465 88.22(17) n
O1 Mg1 O2 -1_555 . 2_545 93.57(16) n
O1 Mg1 O2 -1_555 . -2_565 86.43(16) n
O1 Mg1 O3 -1_555 . 2_645 88.22(17) n
O1 Mg1 O3 -1_555 . -2_465 91.78(17) n
O2 Mg1 O2 2_545 . -2_565 179.9657 n
O2 Mg1 O3 2_545 . 2_645 86.37(16) y
O2 Mg1 O3 2_545 . -2_465 93.63(16) n
O2 Mg1 O3 -2_565 . 2_645 93.63(16) n
O2 Mg1 O3 -2_565 . -2_465 86.37(16) n
O3 Mg1 O3 2_645 . -2_465 180.0 n
O1 Cl1 O2 1_555 . 1_555 106.9(3) y
O1 Cl1 O3 1_555 . 1_555 104.2(3) y
O1 Cl1 O4 1_555 . 1_555 114.3(3) y
O2 Cl1 O3 1_555 . 1_555 110.0(3) y
O2 Cl1 O4 1_555 . 1_555 109.8(3) y
O3 Cl1 O4 1_555 . 1_555 111.5(3) y
Mg1 O1 Cl1 1_555 . 1_555 141.1(3) n
Mg1 O2 Cl1 2_555 . 1_555 140.3(3) n
Mg1 O3 Cl1 2_655 . 1_555 133.9(3) n

loop_
_geom_bond_atom_site_label_1
_geom_bond_atom_site_label_2
_geom_bond_site_symmetry_1
_geom_bond_site_symmetry_2
_geom_bond_distance
_geom_bond_publ_flag
Mg1 Cl1 . 1_555 3.322(2) n
Mg1 Cl1 . 2_545 3.350(2) n
Mg1 Cl1 . 2_645 3.281(2) n
Mg1 Cl1 . -1_555 3.322(2) n
Mg1 Cl1 . -2_454 3.281(2) n
Mg1 Cl1 . -2_554 3.350(2) n
Mg1 O1 . 1_555 2.081(4) y
Mg1 O1 . -1_555 2.081(4) n
Mg1 O2 . 2_545 2.121(5) y
Mg1 O2 . -2_554 2.121(5) n
Mg1 O3 . 2_645 2.092(4) y
Mg1 O3 . -2_454 2.092(4) n
Cl1 Mg1 . 1_555 3.322(2) n
Cl1 Mg1 . 2_555 3.350(2) n
Cl1 Mg1 . 2_655 3.281(2) n
Cl1 O1 . 1_555 1.434(4) y
Cl1 O2 . 1_555 1.431(4) y
Cl1 O3 . 1_555 1.463(4) y
Cl1 O4 . 1_555 1.412(5) y
O1 Mg1 . 1_555 2.081(4) n
O1 Cl1 . 1_555 1.434(4) n
O2 Mg1 . 2_555 2.121(5) n
O2 Cl1 . 1_555 1.431(4) n
O3 Mg1 . 2_655 2.092(4) n
O3 Cl1 . 1_555 1.463(4) n
O4 Cl1 . 1_555 1.412(5) n
O4 O4 . -1_565 2.889(8) y
O4 O4 . -1_665 3.175(9) y
